data_2010901
loop_
_publ_author_name
'B\'ereau, Virginie'
'Ibers, James A.'

_publ_section_title
;
 Bis(diethoxyselenophosphinoyl) triselenide and
 bis(diisopropoxyselenophosphinoyl) diselenide
;
_journal_issue 5
_journal_name_full 'Acta Crystallographica Section C'
_journal_page_first 584
_journal_page_last 586
_journal_paper_doi 10.1107/S0108270100001608
_journal_volume 56
_journal_year 2000
_chemical_formula_iupac '[(C2 H5 O)4 P2 Se5]'
_chemical_formula_moiety 'C8 H20 O4 P2 Se5'
_chemical_formula_sum 'C8 H20 O4 P2 Se5'
_chemical_formula_weight 636.98
_chemical_name_systematic
;
bis(diethoxyselenophosphinoyl) triselenide
;
_space_group_IT_number 2
_symmetry_cell_setting triclinic
_symmetry_space_group_name_Hall '-P 1'
_symmetry_space_group_name_H-M 'P -1'
_cell_angle_alpha 115.317(4)
_cell_angle_beta 107.351(4)
_cell_angle_gamma 92.688(4)
_cell_formula_units_Z 2
_cell_length_a 8.320(2)
_cell_length_b 11.222(3)
_cell_length_c 12.409(3)
_cell_measurement_reflns_used 8192
_cell_measurement_temperature 153(2)
_cell_measurement_theta_max 25.00
_cell_measurement_theta_min 2.05
_cell_volume 979.0(4)
_computing_cell_refinement 'SMART (Bruker, 1999)'
_computing_data_collection 'SMART (Bruker, 1999)'
_computing_data_reduction 'SAINT-Plus (Bruker, 1999)'
_computing_molecular_graphics 'SHELXTL97 (Sheldrick, 1997a)'
_computing_publication_material SHELXTL97
_computing_structure_refinement 'SHELXL97 (Sheldrick, 1997b)'
_computing_structure_solution 'SHELXS97 (Sheldrick, 1990)'
_diffrn_ambient_temperature 153(2)
_diffrn_measured_fraction_theta_full .990
_diffrn_measured_fraction_theta_max .990
_diffrn_measurement_device_type 'Bruker SMART 1000 CCD'
_diffrn_measurement_method \w
_diffrn_radiation_monochromator graphite
_diffrn_radiation_source 'standard-focus sealed tube'
_diffrn_radiation_type MoK\a
_diffrn_radiation_wavelength .71073
_diffrn_reflns_av_R_equivalents .017
_diffrn_reflns_av_sigmaI/netI .022
_diffrn_reflns_limit_h_max 9
_diffrn_reflns_limit_h_min -9
_diffrn_reflns_limit_k_max 13
_diffrn_reflns_limit_k_min -13
_diffrn_reflns_limit_l_max 14
_diffrn_reflns_limit_l_min -14
_diffrn_reflns_number 6938
_diffrn_reflns_theta_full 25.00
_diffrn_reflns_theta_max 25
_diffrn_reflns_theta_min 2.05
_diffrn_standards_decay_% <2
_exptl_absorpt_coefficient_mu 9.521
_exptl_absorpt_correction_T_max .921
_exptl_absorpt_correction_T_min .434
_exptl_absorpt_correction_type numerical
_exptl_absorpt_process_details 'face-indexed (SHELXTL; Sheldrick, 1997a)'
_exptl_crystal_colour yellow
_exptl_crystal_density_diffrn 2.161
_exptl_crystal_density_method 'not measured'
_exptl_crystal_description needle
_exptl_crystal_F_000 600
_exptl_crystal_size_max .31
_exptl_crystal_size_mid .07
_exptl_crystal_size_min .03
_refine_diff_density_max .54
_refine_diff_density_min -.46
_refine_ls_extinction_method none
_refine_ls_goodness_of_fit_ref .902
_refine_ls_hydrogen_treatment constr
_refine_ls_matrix_type full
_refine_ls_number_parameters 172
_refine_ls_number_reflns 3398
_refine_ls_number_restraints 0
_refine_ls_restrained_S_all .902
_refine_ls_R_factor_all .029
_refine_ls_R_factor_gt .021
_refine_ls_shift/su_max .001
_refine_ls_shift/su_mean .000
_refine_ls_structure_factor_coef Fsqd
_refine_ls_weighting_details 'calc w = 1/[\s^2^(Fo^2^) + (0.04Fo^2^)^2^]'
_refine_ls_weighting_scheme calc
_refine_ls_wR_factor_ref .054
_reflns_number_gt 2893
_reflns_number_total 3398
_reflns_threshold_expression I>2\s(I)
_cod_data_source_file da1125.cif
_cod_data_source_block I
_cod_original_cell_volume 979.0(5)
_cod_database_code 2010901
_cod_database_fobs_code 2010901

loop_
_symmetry_equiv_pos_as_xyz
'x, y, z'
'-x, -y, -z'

loop_
_atom_site_label
_atom_site_fract_x
_atom_site_fract_y
_atom_site_fract_z
_atom_site_U_iso_or_equiv
_atom_site_adp_type
_atom_site_calc_flag
_atom_site_refinement_flags
_atom_site_occupancy
_atom_site_disorder_assembly
_atom_site_disorder_group
_atom_site_type_symbol
Se1 .25242(4) .05311(3) .49913(3) .02567(9) Uani d . 1 . . Se
Se2 .05647(4) .19214(3) .54976(3) .02582(9) Uani d . 1 . . Se
Se3 .48764(4) .19252(3) .51663(3) .02733(9) Uani d . 1 . . Se
Se4 .62316(4) .26035(4) .30999(4) .04279(11) Uani d . 1 . . Se
Se5 -.01517(5) .37428(4) .83322(4) .04576(11) Uani d . 1 . . Se
P1 .15677(10) .26861(8) .76130(8) .02794(18) Uani d . 1 . . P
P2 .40586(10) .17483(8) .32058(8) .02652(17) Uani d . 1 . . P
O1 .3479(3) .3455(2) .80858(19) .0303(5) Uani d . 1 . . O
O2 .2037(3) .1489(2) .7901(2) .0387(5) Uani d . 1 . . O
O3 .3155(2) .0257(2) .21968(19) .0298(5) Uani d . 1 . . O
O4 .2399(3) .2371(2) .3001(2) .0325(5) Uani d . 1 . . O
C1 .3815(4) .4689(3) .7984(3) .0371(8) Uani d . 1 . . C
H1A .3262 .5363 .8455 .045 Uiso calc R 1 . . H
H1B .3371 .4505 .7099 .045 Uiso calc R 1 . . H
C2 .5721(4) .5181(4) .8526(3) .0447(9) Uani d . 1 . . C
H2A .5989 .5997 .8482 .067 Uiso calc R 1 . . H
H2B .6252 .4510 .8046 .067 Uiso calc R 1 . . H
H2C .6146 .5353 .9399 .067 Uiso calc R 1 . . H
C3 .0941(4) .0686(4) .8169(4) .0461(9) Uani d . 1 . . C
H3A -.0170 .0946 .8061 .055 Uiso calc R 1 . . H
H3B .0759 -.0258 .7571 .055 Uiso calc R 1 . . H
C4 .1718(6) .0878(6) .9452(5) .0873(18) Uani d . 1 . . C
H4A .0974 .0349 .9616 .131 Uiso calc R 1 . . H
H4B .1892 .1812 1.0042 .131 Uiso calc R 1 . . H
H4C .2804 .0601 .9551 .131 Uiso calc R 1 . . H
C5 .4089(4) -.0845(3) .1960(3) .0431(9) Uani d . 1 . . C
H5A .3994 -.1271 .2479 .052 Uiso calc R 1 . . H
H5B .5297 -.0495 .2192 .052 Uiso calc R 1 . . H
C6 .3381(5) -.1834(4) .0613(3) .0519(10) Uani d . 1 . . C
H6A .4012 -.2548 .0461 .078 Uiso calc R 1 . . H
H6B .3471 -.1408 .0102 .078 Uiso calc R 1 . . H
H6C .2194 -.2197 .0393 .078 Uiso calc R 1 . . H
C7 .2477(4) .3807(3) .3734(4) .0406(8) Uani d . 1 . . C
H7A .3152 .4322 .3501 .049 Uiso calc R 1 . . H
H7B .3012 .4090 .4637 .049 Uiso calc R 1 . . H
C8 .0699(5) .4035(4) .3446(4) .0591(11) Uani d . 1 . . C
H8A .0715 .4977 .3910 .089 Uiso calc R 1 . . H
H8B .0048 .3533 .3691 .089 Uiso calc R 1 . . H
H8C .0179 .3745 .2549 .089 Uiso calc R 1 . . H

loop_
_atom_site_aniso_label
_atom_site_aniso_U_11
_atom_site_aniso_U_22
_atom_site_aniso_U_33
_atom_site_aniso_U_12
_atom_site_aniso_U_13
_atom_site_aniso_U_23
Se1 .02814(16) .02575(16) .02378(16) .00686(12) .01256(12) .00965(13)
Se2 .02637(16) .02703(17) .02482(16) .00786(12) .00974(12) .01196(13)
Se3 .02533(16) .02883(17) .02313(16) .00381(12) .00845(12) .00813(13)
Se4 .03507(19) .0523(2) .0535(2) .00681(15) .02461(17) .02969(19)
Se5 .0414(2) .0587(2) .0402(2) .02487(17) .02564(17) .01663(18)
P1 .0287(4) .0352(4) .0243(4) .0119(3) .0143(3) .0138(4)
P2 .0247(4) .0308(4) .0261(4) .0068(3) .0117(3) .0131(3)
O1 .0298(11) .0329(12) .0264(11) .0082(9) .0098(9) .0122(10)
O2 .0427(13) .0507(14) .0471(14) .0184(11) .0267(11) .0361(12)
O3 .0274(11) .0305(12) .0263(11) .0089(9) .0096(9) .0082(9)
O4 .0304(11) .0312(12) .0364(12) .0099(9) .0128(10) .0151(10)
C1 .0385(18) .0281(17) .0378(19) .0072(14) .0126(15) .0096(15)
C2 .039(2) .048(2) .037(2) -.0002(16) .0075(16) .0156(17)
C3 .0378(19) .058(2) .049(2) -.0033(16) .0107(17) .035(2)
C4 .062(3) .148(5) .073(3) -.015(3) .006(3) .085(4)
C5 .045(2) .040(2) .036(2) .0204(16) .0101(16) .0116(16)
C6 .059(2) .041(2) .037(2) .0197(18) .0123(18) .0035(17)
C7 .047(2) .0330(19) .050(2) .0161(15) .0267(17) .0189(17)
C8 .053(2) .050(2) .084(3) .0283(19) .027(2) .035(2)

loop_
_atom_type_symbol
_atom_type_description
_atom_type_scat_dispersion_real
_atom_type_scat_dispersion_imag
_atom_type_scat_source
C C .0033 .0016 'International Tables Vol C Tables 4.2.6.8 and 6.1.1.4'
H H .0000 .0000 'International Tables Vol C Tables 4.2.6.8 and 6.1.1.4'
O O .0106 .0060 'International Tables Vol C Tables 4.2.6.8 and 6.1.1.4'
P P .1023 .0942 'International Tables Vol C Tables 4.2.6.8 and 6.1.1.4'
Se Se -.0929 2.2259 'International Tables Vol C Tables 4.2.6.8 and 6.1.1.4'

loop_
_geom_angle_atom_site_label_1
_geom_angle_atom_site_label_2
_geom_angle_atom_site_label_3
_geom_angle
_geom_angle_publ_flag
Se3 Se1 Se2 105.44(3) yes
P1 Se2 Se1 98.43(3) yes
P2 Se3 Se1 101.07(2) yes
O2 P1 O1 96.40(12) yes
O2 P1 Se5 118.86(9) yes
O1 P1 Se5 118.51(9) yes
O2 P1 Se2 108.76(10) yes
O1 P1 Se2 105.30(8) yes
Se5 P1 Se2 107.83(4) yes
O3 P2 O4 96.42(11) yes
O3 P2 Se4 118.67(9) yes
O4 P2 Se4 118.52(9) yes
O3 P2 Se3 109.68(9) yes
O4 P2 Se3 107.83(9) yes
Se4 P2 Se3 105.24(4) yes
C1 O1 P1 120.07(19) no
C3 O2 P1 125.3(2) no
C5 O3 P2 122.22(19) no
C7 O4 P2 121.1(2) no
O1 C1 C2 107.2(3) no
C4 C3 O2 110.5(3) no
O3 C5 C6 109.8(3) no
O4 C7 C8 107.8(3) no

loop_
_geom_bond_atom_site_label_1
_geom_bond_atom_site_label_2
_geom_bond_site_symmetry_2
_geom_bond_distance
_geom_bond_publ_flag
Se1 Se3 . 2.3439(6) yes
Se1 Se2 . 2.3448(6) yes
Se2 P1 . 2.2412(11) yes
Se3 P2 . 2.2378(10) yes
Se4 P2 . 2.0721(9) yes
Se5 P1 . 2.0652(9) yes
P1 O2 . 1.569(2) yes
P1 O1 . 1.581(2) yes
P2 O3 . 1.569(2) yes
P2 O4 . 1.578(2) yes
O1 C1 . 1.465(4) yes
O2 C3 . 1.454(4) yes
O3 C5 . 1.461(4) yes
O4 C7 . 1.460(4) yes
C1 C2 . 1.495(5) yes
C3 C4 . 1.442(5) yes
C5 C6 . 1.462(5) yes
C7 C8 . 1.477(5) yes

loop_
_geom_torsion_atom_site_label_1
_geom_torsion_atom_site_label_2
_geom_torsion_atom_site_label_3
_geom_torsion_atom_site_label_4
_geom_torsion
_geom_torsion_publ_flag
P1 Se2 Se1 Se3 -87.84(3) yes
Se2 Se1 Se3 P2 -87.75(3) yes

loop_
_cod_related_entry_id
_cod_related_entry_database
_cod_related_entry_code
1 ChemSpider 238756
